data_7704008
loop_
_publ_author_name
'Malinowski, Przemys\/law J'
'Jaro\'n, Tomasz'
'Doma\'nska, Ma\/lgorzata'
'Slattery, John M.'
'Schmitt, Manuel'
'Krossing, Ingo'

_publ_section_title
;
 Building blocks for the chemistry of perfluorinated alkoxyaluminates
 [Al{OC(CF<sub>3</sub>)<sub>3</sub>}<sub>4</sub>]<sup>-</sup>: simplified
 preparation and characterization of Li<sup>+</sup>-Cs<sup>+</sup>,
 Ag<sup>+</sup>, NH<sub>4</sub><sup>+</sup>,
 N<sub>2</sub>H<sub>5</sub><sup>+</sup> and
 N<sub>2</sub>H<sub>7</sub><sup>+</sup> salts.
;
_journal_issue 23
_journal_name_full 'Dalton transactions (Cambridge, England : 2003)'
_journal_page_first 7766
_journal_page_last 7773
_journal_paper_doi 10.1039/d0dt00592d
_journal_volume 49
_journal_year 2020
_chemical_formula_sum 'C16 Al F36 Li O4.02'
_chemical_formula_weight 974.40
_chemical_properties_physical Air-sensitive,Moisture-sensitive
_space_group_crystal_system orthorhombic
_space_group_IT_number 19
_space_group_name_Hall 'P 2ac 2ab'
_space_group_name_H-M_alt 'P 21 21 21'
_audit_creation_method SHELXL-2014/7
_audit_update_record
;
2020-03-31 deposited with the CCDC.	2020-04-06 downloaded from the CCDC.
;
_cell_angle_alpha 90
_cell_angle_beta 90
_cell_angle_gamma 90
_cell_formula_units_Z 4
_cell_length_a 9.9680(5)
_cell_length_b 13.4495(6)
_cell_length_c 21.0791(10)
_cell_measurement_reflns_used 9065
_cell_measurement_temperature 100(2)
_cell_measurement_theta_max 27.517
_cell_measurement_theta_min 2.260
_cell_volume 2826.0(2)
_computing_cell_refinement 'SAINT V8.34A'
_computing_data_collection 'APEX2 v2013.10-0'
_computing_data_reduction 'SAINT V8.34A'
_computing_molecular_graphics ShelxLe-1008
_computing_publication_material 'Vesta (Momma, Izumi, 2011)'
_computing_structure_refinement 'SHELXL-2014/7 (Sheldrick, 2014)'
_computing_structure_solution 'SHELXS in SHELXTL Version 2014/3'
_diffrn_ambient_temperature 100(2)
_diffrn_measured_fraction_theta_full 0.999
_diffrn_measured_fraction_theta_max 0.997
_diffrn_measurement_device_type 'Bruker Smart Apex II Quazar'
_diffrn_measurement_method 'omega and phi scans'
_diffrn_radiation_type MoK\a
_diffrn_radiation_wavelength 0.71073
_diffrn_reflns_av_R_equivalents 0.0220
_diffrn_reflns_av_unetI/netI 0.0119
_diffrn_reflns_Laue_measured_fraction_full 0.999
_diffrn_reflns_Laue_measured_fraction_max 0.997
_diffrn_reflns_limit_h_max 12
_diffrn_reflns_limit_h_min -12
_diffrn_reflns_limit_k_max 17
_diffrn_reflns_limit_k_min -17
_diffrn_reflns_limit_l_max 25
_diffrn_reflns_limit_l_min -27
_diffrn_reflns_number 48024
_diffrn_reflns_point_group_measured_fraction_full 1.000
_diffrn_reflns_point_group_measured_fraction_max 0.997
_diffrn_reflns_theta_full 25.242
_diffrn_reflns_theta_max 27.519
_diffrn_reflns_theta_min 1.796
_diffrn_source 'INCOATEC Mo Microsource'
_exptl_absorpt_coefficient_mu 0.340
_exptl_absorpt_correction_T_max 0.7456
_exptl_absorpt_correction_T_min 0.6794
_exptl_absorpt_correction_type multi-scan
_exptl_absorpt_process_details 'SADABS-2014/3, Sheldrick, Goettingen'
_exptl_crystal_colour colorless
_exptl_crystal_density_diffrn 2.290
_exptl_crystal_description block
_exptl_crystal_F_000 1873
_exptl_crystal_size_max 0.380
_exptl_crystal_size_mid 0.300
_exptl_crystal_size_min 0.200
_refine_diff_density_max 0.344
_refine_diff_density_min -0.230
_refine_diff_density_rms 0.058
_refine_ls_extinction_method none
_refine_ls_goodness_of_fit_ref 1.156
_refine_ls_hydrogen_treatment undef
_refine_ls_matrix_type full
_refine_ls_number_parameters 648
_refine_ls_number_reflns 6494
_refine_ls_number_restraints 4333
_refine_ls_restrained_S_all 0.967
_refine_ls_R_factor_all 0.0283
_refine_ls_R_factor_gt 0.0280
_refine_ls_shift/su_max 0.001
_refine_ls_shift/su_mean 0.000
_refine_ls_structure_factor_coef Fsqd
_refine_ls_weighting_details 'w=1/[\s^2^(Fo^2^)+(0.0372P)^2^+1.3798P] where P=(Fo^2^+2Fc^2^)/3'
_refine_ls_weighting_scheme calc
_refine_ls_wR_factor_gt 0.0737
_refine_ls_wR_factor_ref 0.0739
_reflns_Friedel_coverage 0.780
_reflns_Friedel_fraction_full 1.000
_reflns_Friedel_fraction_max 0.996
_reflns_number_gt 6431
_reflns_number_total 6494
_reflns_threshold_expression 'I > 2\s(I)'
_cod_data_source_file d0dt00592d3.cif
_cod_data_source_block P212121_a
_cod_depositor_comments 'Adding full bibliography for 7704008--7704017.cif.'
_cod_database_code 7704008
_shelx_shelxl_version_number 2014/7
_shelx_space_group_comment
;
The symmetry employed for this shelxl refinement is uniquely defined
by the following loop, which should always be used as a source of
symmetry information in preference to the above space-group names.
They are only intended as comments.
;
_shelx_estimated_absorpt_t_min 0.882
_shelx_estimated_absorpt_t_max 0.935

loop_
_space_group_symop_operation_xyz
'x, y, z'
'-x+1/2, -y, z+1/2'
'-x, y+1/2, -z+1/2'
'x+1/2, -y+1/2, -z'

loop_
_atom_site_label
_atom_site_type_symbol
_atom_site_fract_x
_atom_site_fract_y
_atom_site_fract_z
_atom_site_U_iso_or_equiv
_atom_site_adp_type
_atom_site_occupancy
_atom_site_site_symmetry_order
_atom_site_calc_flag
_atom_site_refinement_flags_posn
_atom_site_refinement_flags_adp
_atom_site_refinement_flags_occupancy
_atom_site_disorder_assembly
_atom_site_disorder_group
O1_5 O 0.5150(12) 0.477(3) 0.588(2) 0.0150(6) Uani 0.224(4) 1 d D U P A 2
C1_5 C 0.641(2) 0.5112(12) 0.5981(7) 0.0132(4) Uani 0.224(4) 1 d D U P A 2
C2_5 C 0.7365(11) 0.4532(8) 0.5528(5) 0.021(2) Uani 0.224(4) 1 d D U P A 2
F1_5 F 0.705(3) 0.3570(13) 0.5550(11) 0.029(5) Uani 0.224(4) 1 d D U P A 2
F2_5 F 0.865(2) 0.461(3) 0.5724(18) 0.023(5) Uani 0.224(4) 1 d D U P A 2
F3_5 F 0.7309(9) 0.4865(8) 0.4944(3) 0.028(2) Uani 0.224(4) 1 d D U P A 2
C3_5 C 0.6532(13) 0.6239(9) 0.5840(6) 0.026(3) Uani 0.224(4) 1 d D U P A 2
F4_5 F 0.6090(9) 0.6779(7) 0.6323(5) 0.030(2) Uani 0.224(4) 1 d D U P A 2
F5_5 F 0.586(4) 0.651(2) 0.5320(12) 0.028(5) Uani 0.224(4) 1 d D U P A 2
F6_5 F 0.781(2) 0.651(4) 0.575(2) 0.026(5) Uani 0.224(4) 1 d D U P A 2
C4_5 C 0.6846(11) 0.4917(9) 0.6682(5) 0.024(2) Uani 0.224(4) 1 d D U P A 2
F7_5 F 0.586(2) 0.516(2) 0.7067(12) 0.025(4) Uani 0.224(4) 1 d D U P A 2
F8_5 F 0.794(2) 0.543(2) 0.6826(17) 0.030(5) Uani 0.224(4) 1 d D U P A 2
F9_5 F 0.7154(10) 0.3968(7) 0.6765(6) 0.040(3) Uani 0.224(4) 1 d D U P A 2
O1_4 O 0.5147(4) 0.4757(9) 0.5854(7) 0.0150(6) Uani 0.776(4) 1 d D U P A 1
C1_4 C 0.6404(6) 0.5096(4) 0.5979(2) 0.0132(4) Uani 0.776(4) 1 d D U P A 1
C2_4 C 0.6796(4) 0.5922(3) 0.54893(19) 0.0205(8) Uani 0.776(4) 1 d D U P A 1
F1_4 F 0.7089(2) 0.5511(2) 0.49282(10) 0.0278(6) Uani 0.776(4) 1 d D U P A 1
F2_4 F 0.7851(7) 0.6444(10) 0.5665(7) 0.0295(18) Uani 0.776(4) 1 d D U P A 1
F3_4 F 0.5756(10) 0.6535(7) 0.5411(4) 0.0314(17) Uani 0.776(4) 1 d D U P A 1
C3_4 C 0.6527(4) 0.5533(3) 0.66615(17) 0.0216(8) Uani 0.776(4) 1 d D U P A 1
F4_4 F 0.5823(8) 0.4969(7) 0.7065(4) 0.0337(18) Uani 0.776(4) 1 d D U P A 1
F5_4 F 0.6039(2) 0.6453(2) 0.66855(16) 0.0321(7) Uani 0.776(4) 1 d D U P A 1
F6_4 F 0.7785(7) 0.5565(7) 0.6862(5) 0.0280(14) Uani 0.776(4) 1 d D U P A 1
C4_4 C 0.7375(3) 0.4207(2) 0.59034(17) 0.0152(7) Uani 0.776(4) 1 d D U P A 1
F7_4 F 0.7348(2) 0.36202(18) 0.64069(14) 0.0271(6) Uani 0.776(4) 1 d D U P A 1
F8_4 F 0.8663(6) 0.4508(9) 0.5829(5) 0.0241(15) Uani 0.776(4) 1 d D U P A 1
F9_4 F 0.7065(9) 0.3665(4) 0.5394(3) 0.0221(10) Uani 0.776(4) 1 d D U P A 1
O1_3 O 0.25306(17) 0.51601(12) 0.52296(8) 0.0122(3) Uani 1 1 d D U . . .
C1_3 C 0.2486(2) 0.49535(18) 0.45938(11) 0.0132(4) Uani 1 1 d D U . . .
C2_3 C 0.2525(3) 0.3810(2) 0.45088(13) 0.0248(6) Uani 1 1 d D U . . .
F1_3 F 0.3572(2) 0.34173(13) 0.48071(9) 0.0325(4) Uani 1 1 d D U . . .
F2_3 F 0.2542(3) 0.35136(14) 0.39117(9) 0.0456(6) Uani 1 1 d D U . . .
F3_3 F 0.1413(2) 0.34205(14) 0.47870(10) 0.0368(5) Uani 1 1 d D U . . .
C3_3 C 0.1120(3) 0.5354(2) 0.43447(13) 0.0246(6) Uani 1 1 d D U . . .
F4_3 F 0.1150(2) 0.63340(15) 0.42957(10) 0.0382(5) Uani 1 1 d D U . . .
F5_3 F 0.01496(18) 0.51252(18) 0.47698(9) 0.0378(5) Uani 1 1 d D U . . .
F6_3 F 0.0755(2) 0.49647(18) 0.37935(9) 0.0383(5) Uani 1 1 d D U . . .
C4_3 C 0.3652(3) 0.5447(2) 0.42264(13) 0.0241(6) Uani 1 1 d D U . . .
F7_3 F 0.3817(2) 0.63717(16) 0.44153(10) 0.0398(5) Uani 1 1 d D U . . .
F8_3 F 0.3402(2) 0.54489(19) 0.36038(8) 0.0419(5) Uani 1 1 d D U . . .
F9_3 F 0.47870(18) 0.49627(19) 0.43223(9) 0.0391(5) Uani 1 1 d D U . . .
O1_2 O 0.25159(17) 0.39608(12) 0.61631(8) 0.0115(3) Uani 0.9798(17) 1 d D U P A .
C1_2 C 0.2487(2) 0.31681(18) 0.65719(12) 0.0135(4) Uani 1 1 d D U . . .
C2_2 C 0.3836(3) 0.2586(2) 0.65732(14) 0.0216(5) Uani 1 1 d D U . . .
F1_2 F 0.43047(18) 0.24930(14) 0.59870(9) 0.0301(4) Uani 1 1 d D U . . .
F2_2 F 0.3679(2) 0.16763(13) 0.68170(10) 0.0304(4) Uani 1 1 d D U . . .
F3_2 F 0.47497(18) 0.30561(14) 0.69153(10) 0.0312(4) Uani 1 1 d D U . . .
C3_2 C 0.2162(3) 0.3544(2) 0.72540(13) 0.0208(5) Uani 1 1 d D U . . .
F4_2 F 0.09021(18) 0.38642(14) 0.72765(9) 0.0276(4) Uani 1 1 d D U . . .
F5_2 F 0.29630(19) 0.42977(13) 0.73973(8) 0.0263(4) Uani 1 1 d D U . . .
F6_2 F 0.2320(2) 0.28413(13) 0.76907(8) 0.0321(4) Uani 1 1 d D U . . .
C4_2 C 0.1345(3) 0.24621(19) 0.63417(13) 0.0199(5) Uani 1 1 d D U . . .
F7_2 F 0.03045(16) 0.30177(13) 0.61318(9) 0.0268(4) Uani 1 1 d D U . . .
F8_2 F 0.08904(19) 0.18649(13) 0.67878(9) 0.0300(4) Uani 1 1 d D U . . .
F9_2 F 0.1749(2) 0.19174(13) 0.58523(9) 0.0296(4) Uani 1 1 d D U . . .
O1_1 O 0.3181(2) 0.60274(13) 0.63865(8) 0.0142(3) Uani 1 1 d D U . . .
C1_1 C 0.2361(3) 0.67758(18) 0.65643(12) 0.0137(5) Uani 1 1 d D U . . .
C2_1 C 0.0940(3) 0.6671(2) 0.62548(13) 0.0195(5) Uani 1 1 d D U . . .
F1_1 F 0.09425(18) 0.69562(14) 0.56555(8) 0.0268(4) Uani 1 1 d D U . . .
F2_1 F -0.00059(17) 0.71635(13) 0.65650(9) 0.0263(4) Uani 1 1 d D U . . .
F3_1 F 0.05803(15) 0.56905(12) 0.62602(8) 0.0210(3) Uani 1 1 d D U . . .
C3_1 C 0.2197(3) 0.6753(2) 0.73026(13) 0.0217(5) Uani 1 1 d D U . . .
F4_1 F 0.33713(18) 0.65751(15) 0.75718(8) 0.0298(4) Uani 1 1 d D U . . .
F5_1 F 0.13506(19) 0.60339(14) 0.74708(8) 0.0279(4) Uani 1 1 d D U . . .
F6_1 F 0.1722(2) 0.76122(14) 0.75246(9) 0.0328(4) Uani 1 1 d D U . . .
C4_1 C 0.2969(3) 0.7789(2) 0.63565(15) 0.0241(6) Uani 1 1 d D U . . .
F7_1 F 0.39963(19) 0.80279(14) 0.67311(10) 0.0334(4) Uani 1 1 d D U . . .
F8_1 F 0.2066(2) 0.85208(13) 0.63789(11) 0.0358(4) Uani 1 1 d D U . . .
F9_1 F 0.34175(19) 0.77259(14) 0.57634(9) 0.0303(4) Uani 1 1 d D U . . .
Al1 Al 0.34758(7) 0.50065(5) 0.59274(3) 0.00836(15) Uani 0.9798(17) 1 d D . P A 1
Al2 Al 0.162(3) 0.500(3) 0.5910(15) 0.00836(15) Uani 0.0202(17) 1 d D . P A 3
O1 O 0.251(11) 0.587(7) 0.631(4) 0.0142(3) Uani 0.0202(17) 1 d . . P A 3
O2 O -0.002(4) 0.475(6) 0.575(4) 0.0150(6) Uani 0.0202(17) 1 d D . P A 3
Li1 Li 0.0827(5) 0.4395(4) 0.5676(2) 0.0225(9) Uani 1 1 d . . . . .

loop_
_atom_site_aniso_label
_atom_site_aniso_U_11
_atom_site_aniso_U_22
_atom_site_aniso_U_33
_atom_site_aniso_U_23
_atom_site_aniso_U_13
_atom_site_aniso_U_12
O1_5 0.0090(8) 0.0163(8) 0.0196(17) -0.0046(9) -0.0010(7) -0.0005(6)
C1_5 0.0082(9) 0.0143(10) 0.0171(11) -0.0021(9) -0.0016(8) -0.0005(8)
C2_5 0.016(4) 0.020(5) 0.026(5) -0.004(4) 0.001(4) 0.000(4)
F1_5 0.027(6) 0.022(5) 0.038(12) -0.005(5) 0.000(8) 0.003(4)
F2_5 0.010(5) 0.028(10) 0.030(9) 0.002(6) 0.001(4) -0.003(4)
F3_5 0.028(4) 0.035(5) 0.020(3) -0.005(3) 0.002(3) 0.002(4)
C3_5 0.021(5) 0.026(5) 0.031(6) -0.004(4) 0.000(4) -0.002(4)
F4_5 0.034(5) 0.019(4) 0.038(5) -0.012(4) 0.001(4) 0.001(3)
F5_5 0.032(10) 0.022(8) 0.029(6) -0.004(5) -0.009(6) -0.004(6)
F6_5 0.021(6) 0.025(9) 0.034(9) 0.000(6) -0.005(5) -0.007(5)
C4_5 0.017(5) 0.031(6) 0.023(5) 0.009(4) -0.005(3) -0.001(4)
F7_5 0.020(6) 0.033(9) 0.021(6) -0.005(5) -0.006(5) -0.002(5)
F8_5 0.017(6) 0.050(10) 0.023(9) 0.006(7) -0.014(6) -0.006(6)
F9_5 0.037(5) 0.034(4) 0.049(6) 0.020(4) -0.005(4) 0.005(4)
O1_4 0.0090(8) 0.0163(8) 0.0196(17) -0.0046(9) -0.0010(7) -0.0005(6)
C1_4 0.0082(9) 0.0143(10) 0.0171(11) -0.0021(9) -0.0016(8) -0.0005(8)
C2_4 0.0140(15) 0.0190(16) 0.0284(19) 0.0053(14) -0.0057(13) -0.0021(13)
F1_4 0.0237(12) 0.0402(17) 0.0196(11) 0.0086(10) 0.0027(8) -0.0061(11)
F2_4 0.022(2) 0.022(3) 0.045(4) 0.009(3) -0.0061(18) -0.0106(17)
F3_4 0.022(2) 0.021(3) 0.051(3) 0.018(2) -0.007(2) 0.0037(16)
C3_4 0.0152(15) 0.0292(19) 0.0204(17) -0.0075(14) -0.0005(13) -0.0035(15)
F4_4 0.033(2) 0.050(4) 0.0183(19) -0.0056(19) 0.0076(16) -0.015(2)
F5_4 0.0223(12) 0.0305(13) 0.0437(17) -0.0239(13) -0.0046(12) 0.0008(10)
F6_4 0.0193(19) 0.039(2) 0.026(2) -0.0124(17) -0.0059(15) 0.0000(16)
C4_4 0.0105(13) 0.0141(13) 0.0210(17) -0.0011(13) -0.0012(12) 0.0012(11)
F7_4 0.0258(11) 0.0222(11) 0.0332(14) 0.0117(10) -0.0016(10) 0.0043(9)
F8_4 0.0090(15) 0.023(2) 0.040(4) 0.001(2) -0.0001(14) 0.0023(12)
F9_4 0.0184(15) 0.0208(16) 0.027(3) -0.0113(14) 0.0022(18) 0.0032(14)
O1_3 0.0144(8) 0.0151(8) 0.0070(7) -0.0014(6) -0.0011(6) 0.0022(7)
C1_3 0.0159(10) 0.0166(10) 0.0072(10) 0.0001(8) -0.0026(8) 0.0008(9)
C2_3 0.0400(16) 0.0202(12) 0.0141(11) -0.0031(10) -0.0039(11) 0.0016(12)
F1_3 0.0485(11) 0.0243(9) 0.0246(9) 0.0001(7) -0.0010(8) 0.0188(9)
F2_3 0.0904(18) 0.0291(9) 0.0173(9) -0.0116(7) -0.0089(10) 0.0120(11)
F3_3 0.0489(12) 0.0258(9) 0.0357(10) 0.0036(8) -0.0125(9) -0.0191(9)
C3_3 0.0247(14) 0.0327(14) 0.0165(12) -0.0035(11) -0.0079(11) 0.0071(11)
F4_3 0.0479(12) 0.0327(10) 0.0341(10) 0.0046(8) -0.0119(9) 0.0215(9)
F5_3 0.0152(8) 0.0675(14) 0.0308(10) -0.0027(10) -0.0039(7) 0.0032(9)
F6_3 0.0332(10) 0.0602(13) 0.0214(9) -0.0068(9) -0.0175(7) 0.0064(10)
C4_3 0.0242(13) 0.0356(15) 0.0126(12) 0.0046(10) 0.0003(10) -0.0063(12)
F7_3 0.0504(12) 0.0343(10) 0.0348(11) 0.0092(8) -0.0019(9) -0.0216(9)
F8_3 0.0457(12) 0.0682(14) 0.0118(8) 0.0086(9) 0.0015(8) -0.0127(11)
F9_3 0.0187(8) 0.0680(14) 0.0307(10) 0.0032(10) 0.0055(7) 0.0028(10)
O1_2 0.0113(8) 0.0111(7) 0.0122(8) 0.0033(6) 0.0000(6) -0.0009(6)
C1_2 0.0129(11) 0.0121(10) 0.0155(11) 0.0039(8) 0.0018(9) -0.0010(9)
C2_2 0.0195(13) 0.0192(12) 0.0261(13) 0.0086(10) 0.0035(10) 0.0040(10)
F1_2 0.0265(9) 0.0323(9) 0.0315(9) 0.0080(8) 0.0133(8) 0.0119(7)
F2_2 0.0323(9) 0.0191(8) 0.0398(10) 0.0133(7) 0.0063(8) 0.0091(7)
F3_2 0.0188(8) 0.0340(9) 0.0406(10) 0.0098(8) -0.0070(7) 0.0015(7)
C3_2 0.0245(13) 0.0216(12) 0.0161(12) 0.0034(10) 0.0044(10) -0.0010(11)
F4_2 0.0268(9) 0.0280(9) 0.0280(9) -0.0024(7) 0.0131(7) 0.0025(7)
F5_2 0.0345(9) 0.0256(8) 0.0187(8) -0.0031(7) -0.0028(7) -0.0053(7)
F6_2 0.0492(11) 0.0293(9) 0.0178(8) 0.0110(7) 0.0054(8) 0.0019(8)
C4_2 0.0181(12) 0.0163(11) 0.0253(13) 0.0014(10) 0.0009(10) -0.0044(10)
F7_2 0.0155(8) 0.0261(8) 0.0388(10) 0.0038(7) -0.0042(7) -0.0054(7)
F8_2 0.0291(9) 0.0243(8) 0.0365(10) 0.0089(8) 0.0077(8) -0.0106(7)
F9_2 0.0370(10) 0.0230(8) 0.0287(9) -0.0080(7) 0.0025(8) -0.0056(7)
O1_1 0.0120(9) 0.0150(8) 0.0157(8) -0.0041(7) -0.0008(7) 0.0018(7)
C1_1 0.0138(11) 0.0122(10) 0.0152(11) -0.0028(8) -0.0011(9) -0.0008(9)
C2_1 0.0147(11) 0.0214(12) 0.0223(13) -0.0036(10) 0.0010(10) 0.0028(10)
F1_1 0.0265(9) 0.0324(9) 0.0216(8) -0.0002(7) -0.0078(7) 0.0095(7)
F2_1 0.0150(7) 0.0292(9) 0.0347(10) -0.0103(7) 0.0007(7) 0.0072(7)
F3_1 0.0127(7) 0.0220(8) 0.0284(9) -0.0073(6) -0.0009(6) -0.0025(6)
C3_1 0.0227(13) 0.0264(13) 0.0161(12) -0.0070(10) 0.0002(10) 0.0012(11)
F4_1 0.0272(9) 0.0440(10) 0.0180(8) -0.0060(7) -0.0072(7) 0.0009(8)
F5_1 0.0308(9) 0.0313(9) 0.0218(8) 0.0007(7) 0.0102(7) -0.0017(7)
F6_1 0.0375(10) 0.0324(9) 0.0284(9) -0.0185(8) 0.0055(8) 0.0046(8)
C4_1 0.0219(13) 0.0173(12) 0.0331(15) 0.0003(11) 0.0023(11) 0.0000(10)
F7_1 0.0257(9) 0.0253(9) 0.0491(12) -0.0075(8) -0.0023(8) -0.0097(7)
F8_1 0.0339(10) 0.0161(8) 0.0575(13) 0.0035(8) 0.0075(9) 0.0057(7)
F9_1 0.0305(9) 0.0291(9) 0.0314(9) 0.0102(7) 0.0088(8) -0.0007(7)
Al1 0.0076(3) 0.0095(3) 0.0079(3) 0.0003(3) -0.0004(2) -0.0004(3)
Al2 0.0076(3) 0.0095(3) 0.0079(3) 0.0003(3) -0.0004(2) -0.0004(3)
O1 0.0120(9) 0.0150(8) 0.0157(8) -0.0041(7) -0.0008(7) 0.0018(7)
O2 0.0090(8) 0.0163(8) 0.0196(17) -0.0046(9) -0.0010(7) -0.0005(6)
Li1 0.018(2) 0.023(2) 0.027(2) 0.0019(19) -0.0006(19) -0.0026(19)

loop_
_atom_type_symbol
_atom_type_description
_atom_type_scat_dispersion_real
_atom_type_scat_dispersion_imag
_atom_type_scat_source
C C 0.0033 0.0016 'International Tables Vol C Tables 4.2.6.8 and 6.1.1.4'
Li Li -0.0003 0.0001 'International Tables Vol C Tables 4.2.6.8 and 6.1.1.4'
O O 0.0106 0.0060 'International Tables Vol C Tables 4.2.6.8 and 6.1.1.4'
F F 0.0171 0.0103 'International Tables Vol C Tables 4.2.6.8 and 6.1.1.4'
Al Al 0.0645 0.0514 'International Tables Vol C Tables 4.2.6.8 and 6.1.1.4'

loop_
_geom_angle_atom_site_label_1
_geom_angle_atom_site_label_2
_geom_angle_atom_site_label_3
_geom_angle
_geom_angle_site_symmetry_1
_geom_angle_site_symmetry_3
_geom_angle_publ_flag
O1_5 C1_5 C3_5 112(2) . . ?
O1_5 C1_5 C2_5 107.6(16) . . ?
C3_5 C1_5 C2_5 108.9(12) . . ?
O1_5 C1_5 C4_5 110(2) . . ?
C3_5 C1_5 C4_5 109.0(12) . . ?
C2_5 C1_5 C4_5 108.9(12) . . ?
F3_5 C2_5 F1_5 110.8(13) . . ?
F3_5 C2_5 F2_5 107.5(17) . . ?
F1_5 C2_5 F2_5 107(2) . . ?
F3_5 C2_5 C1_5 112.2(10) . . ?
F1_5 C2_5 C1_5 108.7(16) . . ?
F2_5 C2_5 C1_5 111(2) . . ?
C2_5 F2_5 Li1 156(3) . 1_655 ?
F4_5 C3_5 F5_5 108.4(17) . . ?
F4_5 C3_5 F6_5 106(2) . . ?
F5_5 C3_5 F6_5 106(2) . . ?
F4_5 C3_5 C1_5 111.2(11) . . ?
F5_5 C3_5 C1_5 112.6(17) . . ?
F6_5 C3_5 C1_5 112(2) . . ?
F7_5 C4_5 F9_5 109.5(16) . . ?
F7_5 C4_5 F8_5 110(2) . . ?
F9_5 C4_5 F8_5 106.4(17) . . ?
F7_5 C4_5 C1_5 109.4(16) . . ?
F9_5 C4_5 C1_5 110.6(11) . . ?
F8_5 C4_5 C1_5 111.0(17) . . ?
C1_4 O1_4 Al1 144.7(8) . . ?
O1_4 C1_4 C4_4 107.3(5) . . ?
O1_4 C1_4 C3_4 112.2(7) . . ?
C4_4 C1_4 C3_4 109.7(4) . . ?
O1_4 C1_4 C2_4 109.9(7) . . ?
C4_4 C1_4 C2_4 109.0(4) . . ?
C3_4 C1_4 C2_4 108.8(4) . . ?
F2_4 C2_4 F3_4 109.0(7) . . ?
F2_4 C2_4 F1_4 107.2(6) . . ?
F3_4 C2_4 F1_4 108.4(5) . . ?
F2_4 C2_4 C1_4 113.0(7) . . ?
F3_4 C2_4 C1_4 109.0(6) . . ?
F1_4 C2_4 C1_4 110.1(3) . . ?
F6_4 C3_4 F5_4 107.7(5) . . ?
F6_4 C3_4 F4_4 108.2(7) . . ?
F5_4 C3_4 F4_4 108.2(5) . . ?
F6_4 C3_4 C1_4 112.4(5) . . ?
F5_4 C3_4 C1_4 110.9(4) . . ?
F4_4 C3_4 C1_4 109.4(5) . . ?
F7_4 C4_4 F9_4 108.4(3) . . ?
F7_4 C4_4 F8_4 106.8(5) . . ?
F9_4 C4_4 F8_4 106.8(6) . . ?
F7_4 C4_4 C1_4 111.5(3) . . ?
F9_4 C4_4 C1_4 111.1(5) . . ?
F8_4 C4_4 C1_4 112.0(6) . . ?
C4_4 F8_4 Li1 158.6(8) . 1_655 ?
C1_3 O1_3 Al2 141.2(11) . . ?
C1_3 O1_3 Al1 144.30(16) . . ?
C1_3 O1_3 Li1 107.36(19) . . ?
Al2 O1_3 Li1 34.3(11) . . ?
Al1 O1_3 Li1 90.07(15) . . ?
O1_3 C1_3 C4_3 112.2(2) . . ?
O1_3 C1_3 C2_3 108.29(19) . . ?
C4_3 C1_3 C2_3 110.5(2) . . ?
O1_3 C1_3 C3_3 106.8(2) . . ?
C4_3 C1_3 C3_3 109.9(2) . . ?
C2_3 C1_3 C3_3 109.1(2) . . ?
F2_3 C2_3 F1_3 108.7(3) . . ?
F2_3 C2_3 F3_3 107.8(3) . . ?
F1_3 C2_3 F3_3 106.4(2) . . ?
F2_3 C2_3 C1_3 114.3(2) . . ?
F1_3 C2_3 C1_3 111.1(2) . . ?
F3_3 C2_3 C1_3 108.2(2) . . ?
C2_3 F3_3 Li1 109.28(19) . . ?
F4_3 C3_3 F6_3 109.3(3) . . ?
F4_3 C3_3 F5_3 107.1(3) . . ?
F6_3 C3_3 F5_3 107.1(2) . . ?
F4_3 C3_3 C1_3 110.6(2) . . ?
F6_3 C3_3 C1_3 113.5(2) . . ?
F5_3 C3_3 C1_3 108.9(2) . . ?
C3_3 F5_3 Li1 116.5(2) . . ?
F7_3 C4_3 F9_3 108.2(3) . . ?
F7_3 C4_3 F8_3 108.6(2) . . ?
F9_3 C4_3 F8_3 108.1(3) . . ?
F7_3 C4_3 C1_3 110.4(2) . . ?
F9_3 C4_3 C1_3 110.8(2) . . ?
F8_3 C4_3 C1_3 110.6(2) . . ?
C1_2 O1_2 Al2 143.7(10) . . ?
C1_2 O1_2 Al1 143.57(16) . . ?
C1_2 O1_2 Li1 121.2(2) . . ?
Al2 O1_2 Li1 37.1(11) . . ?
Al1 O1_2 Li1 94.40(15) . . ?
O1_2 C1_2 C2_2 112.0(2) . . ?
O1_2 C1_2 C3_2 109.4(2) . . ?
C2_2 C1_2 C3_2 109.9(2) . . ?
O1_2 C1_2 C4_2 107.0(2) . . ?
C2_2 C1_2 C4_2 109.0(2) . . ?
C3_2 C1_2 C4_2 109.4(2) . . ?
F3_2 C2_2 F1_2 108.1(2) . . ?
F3_2 C2_2 F2_2 108.0(2) . . ?
F1_2 C2_2 F2_2 108.2(2) . . ?
F3_2 C2_2 C1_2 110.8(2) . . ?
F1_2 C2_2 C1_2 110.5(2) . . ?
F2_2 C2_2 C1_2 111.1(2) . . ?
F5_2 C3_2 F6_2 108.4(2) . . ?
F5_2 C3_2 F4_2 108.2(2) . . ?
F6_2 C3_2 F4_2 108.5(2) . . ?
F5_2 C3_2 C1_2 109.5(2) . . ?
F6_2 C3_2 C1_2 112.6(2) . . ?
F4_2 C3_2 C1_2 109.5(2) . . ?
F8_2 C4_2 F9_2 108.8(2) . . ?
F8_2 C4_2 F7_2 107.9(2) . . ?
F9_2 C4_2 F7_2 106.5(2) . . ?
F8_2 C4_2 C1_2 113.6(2) . . ?
F9_2 C4_2 C1_2 110.8(2) . . ?
F7_2 C4_2 C1_2 109.0(2) . . ?
C4_2 F7_2 Li1 115.9(2) . . ?
O1 O1_1 C1_1 73(7) . . ?
C1_1 O1_1 Al1 149.62(18) . . ?
O1 O1_1 Al2 26(7) . . ?
C1_1 O1_1 Al2 99.1(8) . . ?
O1 C1_1 O1_1 31(5) . . ?
O1 C1_1 C4_1 130(4) . . ?
O1_1 C1_1 C4_1 109.9(2) . . ?
O1 C1_1 C3_1 113(4) . . ?
O1_1 C1_1 C3_1 108.9(2) . . ?
C4_1 C1_1 C3_1 109.8(2) . . ?
O1 C1_1 C2_1 82(5) . . ?
O1_1 C1_1 C2_1 111.4(2) . . ?
C4_1 C1_1 C2_1 108.3(2) . . ?
C3_1 C1_1 C2_1 108.5(2) . . ?
F1_1 C2_1 F2_1 109.1(2) . . ?
F1_1 C2_1 F3_1 106.8(2) . . ?
F2_1 C2_1 F3_1 106.9(2) . . ?
F1_1 C2_1 C1_1 111.8(2) . . ?
F2_1 C2_1 C1_1 113.2(2) . . ?
F3_1 C2_1 C1_1 108.7(2) . . ?
F1_1 C2_1 O1 103(3) . . ?
F2_1 C2_1 O1 147(3) . . ?
F3_1 C2_1 O1 71(3) . . ?
C1_1 C2_1 O1 44(3) . . ?
F1_1 C2_1 Al2 89.0(8) . . ?
F2_1 C2_1 Al2 143.2(8) . . ?
F3_1 C2_1 Al2 36.2(7) . . ?
C1_1 C2_1 Al2 87.4(7) . . ?
O1 C2_1 Al2 44(3) . . ?
C2_1 F3_1 Al2 112.9(12) . . ?
C2_1 F3_1 O2 141(3) . . ?
Al2 F3_1 O2 61.1(18) . . ?
C2_1 F3_1 Li1 138.4(2) . . ?
Al2 F3_1 Li1 34.9(12) . . ?
O2 F3_1 Li1 26.8(19) . . ?
F4_1 C3_1 F5_1 108.4(2) . . ?
F4_1 C3_1 F6_1 108.6(2) . . ?
F5_1 C3_1 F6_1 108.1(2) . . ?
F4_1 C3_1 C1_1 109.7(2) . . ?
F5_1 C3_1 C1_1 110.2(2) . . ?
F6_1 C3_1 C1_1 111.6(2) . . ?
F9_1 C4_1 F7_1 108.3(2) . . ?
F9_1 C4_1 F8_1 107.9(2) . . ?
F7_1 C4_1 F8_1 108.7(2) . . ?
F9_1 C4_1 C1_1 109.8(2) . . ?
F7_1 C4_1 C1_1 110.1(2) . . ?
F8_1 C4_1 C1_1 111.9(2) . . ?
O1_1 Al1 O1_4 112.3(4) . . ?
O1_1 Al1 O1_3 106.71(9) . . ?
O1_4 Al1 O1_3 118.0(5) . . ?
O1_1 Al1 O1_2 112.75(9) . . ?
O1_4 Al1 O1_2 113.4(4) . . ?
O1_3 Al1 O1_2 92.20(8) . . ?
O1_1 Al1 Li1 100.38(13) . . ?
O1_4 Al1 Li1 147.2(4) . . ?
O1_3 Al1 Li1 51.28(12) . . ?
O1_2 Al1 Li1 46.75(12) . . ?
Li1 Al2 F3_1 98.7(19) . . ?
Li1 Al2 O1 171(4) . . ?
F3_1 Al2 O1 73(4) . . ?
Li1 Al2 O2 35(3) . . ?
F3_1 Al2 O2 65(3) . . ?
O1 Al2 O2 138(5) . . ?
Li1 Al2 O1_3 94.8(19) . . ?
F3_1 Al2 O1_3 132(2) . . ?
O1 Al2 O1_3 93(4) . . ?
O2 Al2 O1_3 112(4) . . ?
Li1 Al2 O1_2 85.2(19) . . ?
F3_1 Al2 O1_2 132(2) . . ?
O1 Al2 O1_2 98(4) . . ?
O2 Al2 O1_2 113(4) . . ?
O1_3 Al2 O1_2 94.8(16) . . ?
Li1 Al2 O1_1 175(2) . . ?
F3_1 Al2 O1_1 83.7(14) . . ?
O1 Al2 O1_1 11(3) . . ?
O2 Al2 O1_1 148(3) . . ?
O1_3 Al2 O1_1 86.3(12) . . ?
O1_2 Al2 O1_1 90.2(12) . . ?
Li1 Al2 C2_1 123(2) . . ?
F3_1 Al2 C2_1 30.9(7) . . ?
O1 Al2 C2_1 51(3) . . ?
O2 Al2 C2_1 89(3) . . ?
O1_3 Al2 C2_1 106.5(15) . . ?
O1_2 Al2 C2_1 141.8(17) . . ?
O1_1 Al2 C2_1 60.8(8) . . ?
O1_1 O1 C1_1 76(8) . . ?
O1_1 O1 Al2 143(10) . . ?
C1_1 O1 Al2 140(8) . . ?
O1_1 O1 C2_1 128(9) . . ?
C1_1 O1 C2_1 54(3) . . ?
Al2 O1 C2_1 86(5) . . ?
Li1 O2 Al2 46.2(19) . . ?
Li1 O2 F3_1 99(3) . . ?
Al2 O2 F3_1 54.0(19) . . ?
O2 Li1 Al2 99(4) . . ?
O2 Li1 O1_2 139(5) . . ?
Al2 Li1 O1_2 57.8(15) . . ?
O2 Li1 F3_1 54(4) . . ?
Al2 Li1 F3_1 46.4(15) . . ?
O1_2 Li1 F3_1 92.1(2) . . ?
O2 Li1 F7_2 98(5) . . ?
Al2 Li1 F7_2 123.0(15) . . ?
O1_2 Li1 F7_2 74.35(18) . . ?
F3_1 Li1 F7_2 114.5(2) . . ?
O1_2 Li1 F8_4 138.9(4) . 1_455 ?
F3_1 Li1 F8_4 75.3(4) . 1_455 ?
F7_2 Li1 F8_4 75.8(3) . 1_455 ?
O1_2 Li1 F2_5 145.5(10) . 1_455 ?
F3_1 Li1 F2_5 75.8(11) . 1_455 ?
F7_2 Li1 F2_5 81.5(10) . 1_455 ?
O2 Li1 O1_3 120(5) . . ?
Al2 Li1 O1_3 50.8(15) . . ?
O1_2 Li1 O1_3 73.38(17) . . ?
F3_1 Li1 O1_3 87.36(19) . . ?
F7_2 Li1 O1_3 141.4(3) . . ?
F8_4 Li1 O1_3 142.5(4) 1_455 . ?
F2_5 Li1 O1_3 136.4(10) 1_455 . ?
O2 Li1 F5_3 71(5) . . ?
Al2 Li1 F5_3 103.9(15) . . ?
O1_2 Li1 F5_3 142.5(3) . . ?
F3_1 Li1 F5_3 95.7(2) . . ?
F7_2 Li1 F5_3 133.0(2) . . ?
F8_4 Li1 F5_3 78.4(3) 1_455 . ?
F2_5 Li1 F5_3 71.7(9) 1_455 . ?
O1_3 Li1 F5_3 70.39(16) . . ?
O2 Li1 F3_3 128(5) . . ?
Al2 Li1 F3_3 121.6(15) . . ?
O1_2 Li1 F3_3 92.1(2) . . ?
F3_1 Li1 F3_3 159.1(3) . . ?
F7_2 Li1 F3_3 86.36(19) . . ?
F8_4 Li1 F3_3 113.6(4) 1_455 . ?
F2_5 Li1 F3_3 110.8(11) 1_455 . ?
O1_3 Li1 F3_3 74.27(17) . . ?
F5_3 Li1 F3_3 69.09(16) . . ?
O1_2 Li1 Al1 38.86(10) . . ?
F3_1 Li1 Al1 76.24(15) . . ?
F7_2 Li1 Al1 113.2(2) . . ?
F8_4 Li1 Al1 151.3(4) 1_455 . ?
O1_3 Li1 Al1 38.65(9) . . ?
F5_3 Li1 Al1 108.27(19) . . ?
F3_3 Li1 Al1 94.56(17) . . ?

loop_
_geom_bond_atom_site_label_1
_geom_bond_atom_site_label_2
_geom_bond_distance
_geom_bond_site_symmetry_2
_geom_bond_publ_flag
O1_5 C1_5 1.354(18) . ?
C1_5 C3_5 1.549(16) . ?
C1_5 C2_5 1.558(16) . ?
C1_5 C4_5 1.562(16) . ?
C2_5 F3_5 1.312(13) . ?
C2_5 F1_5 1.332(16) . ?
C2_5 F2_5 1.346(17) . ?
F2_5 Li1 2.19(2) 1_655 ?
C3_5 F4_5 1.326(13) . ?
C3_5 F5_5 1.334(17) . ?
C3_5 F6_5 1.336(18) . ?
C4_5 F7_5 1.319(17) . ?
C4_5 F9_5 1.324(13) . ?
C4_5 F8_5 1.328(16) . ?
O1_4 C1_4 1.359(6) . ?
O1_4 Al1 1.707(4) . ?
C1_4 C4_4 1.547(6) . ?
C1_4 C3_4 1.559(6) . ?
C1_4 C2_4 1.566(6) . ?
C2_4 F2_4 1.317(9) . ?
C2_4 F3_4 1.334(8) . ?
C2_4 F1_4 1.338(5) . ?
C3_4 F6_4 1.325(8) . ?
C3_4 F5_4 1.331(5) . ?
C3_4 F4_4 1.339(8) . ?
C4_4 F7_4 1.323(4) . ?
C4_4 F9_4 1.333(7) . ?
C4_4 F8_4 1.355(7) . ?
F8_4 Li1 2.186(9) 1_655 ?
O1_3 C1_3 1.370(3) . ?
O1_3 Al2 1.71(3) . ?
O1_3 Al1 1.7590(18) . ?
O1_3 Li1 2.197(5) . ?
C1_3 C4_3 1.547(4) . ?
C1_3 C2_3 1.548(4) . ?
C1_3 C3_3 1.555(4) . ?
C2_3 F2_3 1.321(3) . ?
C2_3 F1_3 1.328(4) . ?
C2_3 F3_3 1.359(4) . ?
F3_3 Li1 2.360(6) . ?
C3_3 F4_3 1.323(4) . ?
C3_3 F6_3 1.325(3) . ?
C3_3 F5_3 1.354(4) . ?
F5_3 Li1 2.251(5) . ?
C4_3 F7_3 1.316(4) . ?
C4_3 F9_3 1.321(4) . ?
C4_3 F8_3 1.336(3) . ?
O1_2 C1_2 1.371(3) . ?
O1_2 Al2 1.75(3) . ?
O1_2 Al1 1.7721(18) . ?
O1_2 Li1 2.057(5) . ?
C1_2 C2_2 1.555(4) . ?
C1_2 C3_2 1.558(3) . ?
C1_2 C4_2 1.560(4) . ?
C2_2 F3_2 1.323(4) . ?
C2_2 F1_2 1.327(3) . ?
C2_2 F2_2 1.336(3) . ?
C3_2 F5_2 1.325(3) . ?
C3_2 F6_2 1.328(3) . ?
C3_2 F4_2 1.329(3) . ?
C4_2 F8_2 1.317(3) . ?
C4_2 F9_2 1.328(3) . ?
C4_2 F7_2 1.353(3) . ?
F7_2 Li1 2.151(5) . ?
O1_1 C1_1 1.349(3) . ?
O1_1 Al1 1.7053(19) . ?
C1_1 O1 1.33(9) . ?
C1_1 C4_1 1.554(4) . ?
C1_1 C3_1 1.565(4) . ?
C1_1 C2_1 1.566(4) . ?
C2_1 F1_1 1.320(3) . ?
C2_1 F2_1 1.325(3) . ?
C2_1 F3_1 1.367(3) . ?
F3_1 Li1 2.148(5) . ?
C3_1 F4_1 1.323(3) . ?
C3_1 F5_1 1.331(3) . ?
C3_1 F6_1 1.334(3) . ?
C4_1 F9_1 1.330(4) . ?
C4_1 F7_1 1.333(4) . ?
C4_1 F8_1 1.334(3) . ?
Al2 O1 1.69(11) . ?
Al2 O2 1.702(13) . ?
Li1 F8_4 2.186(9) 1_455 ?
Li1 F2_5 2.19(2) 1_455 ?
